data_2010020
loop_
_publ_author_name
'Orvig, C.'
'Rettig, S.J.'
'Zhang, Z.'

_publ_section_title
;
 1-Carboxymethyl-3-hydroxy-2-methyl-4(1<i>H</i>)-pyridinone (monoclinic
 form 2)
;
_journal_issue 9
_journal_name_full 'Acta Crystallographica Section C'
_journal_page_first 1511
_journal_page_last 1514
_journal_paper_doi 10.1107/S0108270194000508
_journal_volume 50
_journal_year 1994
_chemical_formula_sum 'C8 H9 N O4'
_chemical_formula_weight 183.16
_space_group_IT_number 14
_symmetry_cell_setting monoclinic
_symmetry_space_group_name_Hall '-P 2ybc'
_symmetry_space_group_name_H-M 'P 1 21/c 1'
_atom_type_scat_source IntTabIV
_cell_angle_alpha 90
_cell_angle_beta 102.780(10)
_cell_angle_gamma 90
_cell_formula_units_Z 4
_cell_length_a 8.3800(10)
_cell_length_b 10.474(4)
_cell_length_c 9.554(2)
_cell_measurement_reflns_used 25
_cell_measurement_temperature 294
_cell_measurement_theta_max 21.9
_cell_measurement_theta_min 18.9
_cell_volume 817.8(4)
_diffrn_measurement_device 'Rigaku AFC6S'
_diffrn_measurement_method \w-2\q
_diffrn_radiation_type MoK\a
_diffrn_radiation_wavelength 0.71069
_diffrn_reflns_av_R_equivalents 0.044
_diffrn_reflns_limit_h_max 11
_diffrn_reflns_limit_h_min 0
_diffrn_reflns_limit_k_max 14
_diffrn_reflns_limit_k_min 0
_diffrn_reflns_limit_l_max 13
_diffrn_reflns_limit_l_min -13
_diffrn_reflns_number 2658
_diffrn_reflns_theta_max 30
_diffrn_standards_decay_% insignificant
_diffrn_standards_interval_count 200
_diffrn_standards_number 3
_exptl_absorpt_coefficient_mu 0.113
_exptl_absorpt_correction_T_max 1.00
_exptl_absorpt_correction_T_min 0.90
_exptl_absorpt_correction_type 'empirical (T values are relative)'
_exptl_crystal_colour Colorless
_exptl_crystal_density_diffrn 1.487
_exptl_crystal_description Prism
_exptl_crystal_size_max 0.45
_exptl_crystal_size_mid 0.24
_exptl_crystal_size_min 0.15
_refine_diff_density_max 0.25
_refine_diff_density_min -0.15
_refine_ls_extinction_method none
_refine_ls_goodness_of_fit_obs 2.85
_refine_ls_hydrogen_treatment refall
_refine_ls_number_parameters 154
_refine_ls_number_reflns 1492
_refine_ls_R_factor_obs 0.043
_refine_ls_shift/esd_max 0.02
_refine_ls_structure_factor_coef F
_refine_ls_weighting_details w=4F~o~^2^/\s^2^(F~o~^2^)
_refine_ls_weighting_scheme calc
_refine_ls_wR_factor_obs 0.041
_reflns_number_observed 1492
_reflns_number_total 2380
_reflns_observed_criterion I>=3\s(I)
_cod_data_source_file cd1062.cif
_cod_data_source_block cd1062_structure_1_of_1
_cod_depositor_comments
;
The following automatic conversions were performed:

'_refine_ls_weighting_scheme' value 'w=4F~o~^2^/\s^2^(F~o~^2^)' was
changed to 'calc'. New tag '_refine_ls_weighting_details' was
created. The value of the new tag was set to
'w=4F~o~^2^/\s^2^(F~o~^2^)'.

Automatic conversion script
Id: cif_fix_values 3143 2015-03-26 13:38:13Z robertas 
;
_cod_original_cell_volume 817.8(3)
_cod_original_sg_symbol_H-M 'P 21/c'
_cod_original_formula_sum 'C8 H9 N1 O4'
_cod_database_code 2010020

loop_
_symmetry_equiv_pos_as_xyz
x,y,z
-x,-y,-z
x,1/2-y,1/2+z
-x,-1/2+y,-1/2-z

loop_
_atom_site_label
_atom_site_fract_x
_atom_site_fract_y
_atom_site_fract_z
O(1) -.0809(2) .03150(10) .27900(10)
O(2) -.22410(10) .16790(10) .04060(10)
O(3) .67750(10) .17620(10) .33530(10)
O(4) .4438(2) .28210(10) .3122(2)
N(1) .2688(2) .10630(10) .1354(2)
C(1) .2554(3) -.0105(2) .3573(3)
C(2) .1764(2) .0612(2) .2256(2)
C(3) .0092(2) .0823(2) .1917(2)
C(4) -.0639(2) .1513(2) .0681(2)
C(5) .0364(2) .1958(2) -.0190(2)
C(6) .1994(2) .1722(2) .0154(2)
C(7) .4479(2) .0942(2) .1705(2)
C(8) .5259(2) .1937(2) .2821(2)
H(1) -.180(3) .078(2) .277(3)
H(2) -.268(3) .230(3) -.047(3)
H(3) .177(3) -.027(2) .408(3)
H(4) .353(3) .032(3) .414(3)
H(5) .296(3) -.096(3) .331(3)
H(6) -.012(2) .240(2) -.103(2)
H(7) .273(2) .203(2) -.047(2)
H(8) .479(2) .007(2) .205(2)
H(9) .489(2) .108(2) .081(2)

loop_
_geom_angle_atom_site_label_1
_geom_angle_atom_site_label_2
_geom_angle_atom_site_label_3
_geom_angle
_geom_angle_publ_flag
C(2) N(1) C(6) 120.90(10) yes
C(2) N(1) C(7) 121.4(2) yes
C(6) N(1) C(7) 117.6(2) yes
N(1) C(2) C(1) 120.0(2) yes
N(1) C(2) C(3) 118.9(2) yes
C(1) C(2) C(3) 121.1(2) yes
O(1) C(3) C(2) 117.8(2) yes
O(1) C(3) C(4) 121.50(10) yes
C(2) C(3) C(4) 120.6(2) yes
O(2) C(4) C(3) 118.0(2) yes
O(2) C(4) C(5) 124.1(2) yes
C(3) C(4) C(5) 117.9(2) yes
C(4) C(5) C(6) 120.4(2) yes
N(1) C(6) C(5) 121.3(2) yes
N(1) C(7) C(8) 111.00(10) yes
O(3) C(8) O(4) 125.3(2) yes
O(3) C(8) C(7) 114.5(2) yes
O(4) C(8) C(7) 120.2(2) yes

loop_
_geom_bond_atom_site_label_1
_geom_bond_atom_site_label_2
_geom_bond_distance
_geom_bond_publ_flag
O(1) C(3) 1.352(2) yes
O(2) C(4) 1.321(2) yes
O(3) C(8) 1.273(2) yes
O(4) C(8) 1.226(2) yes
N(1) C(2) 1.364(2) yes
N(1) C(6) 1.355(2) yes
N(1) C(7) 1.469(2) yes
C(1) C(2) 1.489(3) yes
C(2) C(3) 1.384(2) yes
C(3) C(4) 1.404(2) yes
C(4) C(5) 1.387(3) yes
C(5) C(6) 1.355(3) yes
C(7) C(8) 1.529(3) yes
O(1) H(1) 0.96(2) no
O(2) H(2) 1.05(3) no
C(1) H(3) 0.91(2) no
C(1) H(4) 0.98(3) no
C(1) H(5) 1.01(3) no
C(5) H(6) 0.94(2) no
C(6) H(7) 1.00(2) no
C(7) H(8) 0.99(2) no
C(7) H(9) 1.00(2) no

loop_
_geom_torsion_atom_site_label_1
_geom_torsion_atom_site_label_2
_geom_torsion_atom_site_label_3
_geom_torsion_atom_site_label_4
_geom_torsion
_geom_torsion_publ_flag
O(1) C(3) C(2) N(1) 176.90(10) no
O(1) C(3) C(2) C(1) -2.5(3) no
O(1) C(3) C(4) O(2) 1.5(2) no
O(1) C(3) C(4) C(5) -177.3(2) no
O(2) C(4) C(3) C(2) 179.6(2) no
O(2) C(4) C(5) C(6) -178.6(2) no
O(2) C(4) C(5) H(6) -1.0(10) no
O(3) C(8) C(7) N(1) 169.0(2) no
O(3) C(8) C(7) H(8) 47.0(10) no
O(3) C(8) C(7) H(9) -71.0(10) no
O(4) C(8) C(7) N(1) -12.0(3) no
O(4) C(8) C(7) H(8) -134.0(10) no
O(4) C(8) C(7) H(9) 108.0(10) no
N(1) C(2) C(1) H(3) 175(2) no
N(1) C(2) C(1) H(4) 48(2) no
N(1) C(2) C(1) H(5) -69(2) no
N(1) C(2) C(3) C(4) -1.3(3) no
N(1) C(6) C(5) C(4) -0.6(3) no
N(1) C(6) C(5) H(6) -179.0(10) no
C(1) C(2) N(1) C(6) -179.7(2) no
C(1) C(2) N(1) C(7) -4.7(3) no
C(1) C(2) C(3) C(4) 179.3(2) no
C(2) N(1) C(6) C(5) 0.1(3) no
C(2) N(1) C(6) H(7) 180.0(10) no
C(2) N(1) C(7) C(8) -77.3(2) no
C(2) N(1) C(7) H(8) 45.0(10) no
C(2) N(1) C(7) H(9) 163.0(10) no
C(2) C(3) O(1) H(1) 154(2) no
C(2) C(3) C(4) C(5) 0.8(3) no
C(3) C(2) N(1) C(6) 0.8(3) no
C(3) C(2) N(1) C(7) 175.9(2) no
C(3) C(2) C(1) H(3) -5(2) no
C(3) C(2) C(1) H(4) -132(2) no
C(3) C(2) C(1) H(5) 111(2) no
C(3) C(4) O(2) H(2) 173(2) no
C(3) C(4) C(5) C(6) 0.2(3) no
C(3) C(4) C(5) H(6) 178.0(10) no
C(4) C(3) O(1) H(1) -28(2) no
C(4) C(5) C(6) H(7) 180.0(10) no
C(5) C(4) O(2) H(2) -8(2) no
C(5) C(6) N(1) C(7) -175.1(2) no
C(6) N(1) C(7) C(8) 98.0(2) no
C(6) N(1) C(7) H(8) -139.0(10) no
C(6) N(1) C(7) H(9) -22.0(10) no
C(7) N(1) C(6) H(7) 5.0(10) no
H(6) C(5) C(6) H(7) 2(2) no
